data_4105028
loop_
_publ_author_name
'Halil Aktas'
'Jos Mulder'
'Frans J. J. de Kanter'
'J. Chris Slootweg'
'Marius Schakel'
'Andreas W. Ehlers'
'Martin Lutz'
'Anthony L. Spek'
'Koop Lammertsma'

_publ_contact_author_address
; Bijvoet Center for Biomolecular Research
  Crystal and Structural Chemistry
  Utrecht University
  Padualaan 8
  3584 CH Utrecht
  The Netherlands
;
_publ_contact_author_email m.lutz@uu.nl
_publ_contact_author_fax '[+31] 30 2533940'
_publ_contact_author_name 'Martin Lutz'
_publ_contact_author_phone '[+31] 30 2533902'
_publ_section_title
;
 Iridium Phosphinidene Complexes: A Comparison with Iridium Imido
 Complexes in Their Reaction with Isocyanides
;
_journal_name_full 'Journal of the American Chemical Society'
_journal_page_first 13531
_journal_page_last 13537
_journal_paper_doi 10.1021/ja9048509
_journal_volume 131
_journal_year 2009
_chemical_formula_moiety 'C46 H62 Ir N2 P'
_chemical_formula_sum 'C46 H62 Ir N2 P'
_chemical_formula_weight 866.15
_chemical_name_systematic
; 
 ? 
;
_space_group_IT_number 14
_symmetry_cell_setting monoclinic
_symmetry_space_group_name_Hall '-P 2ybc'
_symmetry_space_group_name_H-M 'P 1 21/c 1'
_atom_sites_solution_hydrogens difmap
_atom_sites_solution_primary heavy
_atom_sites_solution_secondary difmap
_audit_creation_method SHELXL-97
_cell_angle_alpha 90.00
_cell_angle_beta 122.067(1)
_cell_angle_gamma 90.00
_cell_formula_units_Z 4
_cell_length_a 14.3239(4)
_cell_length_b 16.0921(4)
_cell_length_c 21.5079(7)
_cell_measurement_reflns_used 28899
_cell_measurement_temperature 150(2)
_cell_measurement_theta_max 27.50
_cell_measurement_theta_min 1.69
_cell_volume 4201.2(2)
_computing_cell_refinement Peakref
_computing_data_collection 'Nonius COLLECT'
_computing_data_reduction 'EvalCCD, Sadabs'
_computing_structure_refinement 'SHELXL-97 (Sheldrick, 1997)'
_computing_structure_solution 'DIRDIF-99 (Beurskens et al., 1999)'
_diffrn_ambient_temperature 150(2)
_diffrn_measured_fraction_theta_full 1.000
_diffrn_measured_fraction_theta_max 1.000
_diffrn_measurement_device_type 'Nonius KappaCCD'
_diffrn_measurement_method '\f and \w scans'
_diffrn_radiation_monochromator graphite
_diffrn_radiation_source 'rotating anode'
_diffrn_radiation_type MoK\a
_diffrn_radiation_wavelength 0.71073
_diffrn_reflns_av_R_equivalents 0.0335
_diffrn_reflns_av_sigmaI/netI 0.0238
_diffrn_reflns_limit_h_max 18
_diffrn_reflns_limit_h_min -18
_diffrn_reflns_limit_k_max 20
_diffrn_reflns_limit_k_min -20
_diffrn_reflns_limit_l_max 27
_diffrn_reflns_limit_l_min -27
_diffrn_reflns_number 69676
_diffrn_reflns_theta_full 27.52
_diffrn_reflns_theta_max 27.52
_diffrn_reflns_theta_min 1.68
_exptl_absorpt_coefficient_mu 3.248
_exptl_absorpt_correction_T_max 0.72
_exptl_absorpt_correction_T_min 0.45
_exptl_absorpt_correction_type multi-scan
_exptl_crystal_colour yellow
_exptl_crystal_density_diffrn 1.369
_exptl_crystal_description block
_exptl_crystal_F_000 1776
_exptl_crystal_size_max 0.24
_exptl_crystal_size_mid 0.21
_exptl_crystal_size_min 0.10
_refine_diff_density_max 1.054
_refine_diff_density_min -0.537
_refine_diff_density_rms 0.075
_refine_ls_extinction_method none
_refine_ls_goodness_of_fit_ref 1.043
_refine_ls_hydrogen_treatment constr
_refine_ls_matrix_type full
_refine_ls_number_parameters 469
_refine_ls_number_reflns 9645
_refine_ls_number_restraints 0
_refine_ls_restrained_S_all 1.043
_refine_ls_R_factor_all 0.0313
_refine_ls_R_factor_gt 0.0187
_refine_ls_shift/su_max 0.015
_refine_ls_shift/su_mean 0.000
_refine_ls_structure_factor_coef Fsqd
_refine_ls_weighting_details 'calc w=1/[\s^2^(Fo^2^)+(0.0147P)^2^+2.2772P] where P=(Fo^2^+2Fc^2^)/3'
_refine_ls_weighting_scheme calc
_refine_ls_wR_factor_gt 0.0358
_refine_ls_wR_factor_ref 0.0391
_reflns_number_gt 7990
_reflns_number_total 9645
_reflns_threshold_expression I>2\s(I)
_cod_data_source_file ja9048509_si_002_2.cif
_cod_data_source_block s3790a
_cod_original_sg_symbol_H-M 'P 21/c'
_cod_database_code 4105028

loop_
_symmetry_equiv_pos_as_xyz
'x, y, z'
'-x, y+1/2, -z+1/2'
'-x, -y, -z'
'x, -y-1/2, z-1/2'

loop_
_atom_site_label
_atom_site_type_symbol
_atom_site_fract_x
_atom_site_fract_y
_atom_site_fract_z
_atom_site_U_iso_or_equiv
_atom_site_adp_type
_atom_site_occupancy
_atom_site_symmetry_multiplicity
_atom_site_calc_flag
_atom_site_refinement_flags
Ir1 Ir 0.085958(6) 0.189159(5) 0.144973(4) 0.01566(3) Uani 1 1 d .
P1 P 0.16614(4) 0.05802(3) 0.14283(3) 0.01661(10) Uani 1 1 d .
N1 N 0.04940(13) 0.03012(11) 0.21465(9) 0.0213(4) Uani 1 1 d .
N2 N 0.28894(14) 0.24983(11) 0.28863(10) 0.0278(4) Uani 1 1 d .
C1 C 0.31826(15) 0.05491(12) 0.21203(10) 0.0163(4) Uani 1 1 d .
C2 C 0.36417(16) 0.00680(12) 0.27715(11) 0.0190(4) Uani 1 1 d .
C3 C 0.46978(16) 0.02796(13) 0.33616(11) 0.0227(4) Uani 1 1 d .
H3 H 0.4977 -0.0011 0.3811 0.027 Uiso 1 1 calc R
C4 C 0.53547(16) 0.08834(13) 0.33277(11) 0.0211(4) Uani 1 1 d .
C5 C 0.49586(16) 0.12304(13) 0.26377(11) 0.0207(4) Uani 1 1 d .
H5 H 0.5422 0.1604 0.2581 0.025 Uiso 1 1 calc R
C6 C 0.39155(15) 0.10591(12) 0.20235(11) 0.0182(4) Uani 1 1 d .
C7 C 0.31440(16) -0.07305(13) 0.28939(11) 0.0237(5) Uani 1 1 d .
C8 C 0.28515(19) -0.05786(15) 0.34745(12) 0.0330(5) Uani 1 1 d .
H8A H 0.2280 -0.0150 0.3300 0.049 Uiso 1 1 calc R
H8B H 0.3509 -0.0393 0.3932 0.049 Uiso 1 1 calc R
H8C H 0.2578 -0.1095 0.3563 0.049 Uiso 1 1 calc R
C9 C 0.4033(2) -0.14229(15) 0.31784(15) 0.0404(6) Uani 1 1 d .
H9A H 0.3735 -0.1937 0.3250 0.061 Uiso 1 1 calc R
H9B H 0.4682 -0.1250 0.3646 0.061 Uiso 1 1 calc R
H9C H 0.4243 -0.1519 0.2819 0.061 Uiso 1 1 calc R
C10 C 0.21476(18) -0.11017(13) 0.21972(12) 0.0272(5) Uani 1 1 d .
H10A H 0.1992 -0.1658 0.2306 0.041 Uiso 1 1 calc R
H10B H 0.2312 -0.1139 0.1810 0.041 Uiso 1 1 calc R
H10C H 0.1503 -0.0745 0.2032 0.041 Uiso 1 1 calc R
C11 C 0.65193(17) 0.10758(14) 0.39818(12) 0.0263(5) Uani 1 1 d .
C12 C 0.65846(19) 0.09822(18) 0.47139(12) 0.0406(6) Uani 1 1 d .
H12A H 0.6053 0.1358 0.4722 0.061 Uiso 1 1 calc R
H12B H 0.7330 0.1121 0.5119 0.061 Uiso 1 1 calc R
H12C H 0.6413 0.0407 0.4768 0.061 Uiso 1 1 calc R
C13 C 0.73314(18) 0.04526(17) 0.39806(14) 0.0417(7) Uani 1 1 d .
H13A H 0.7120 -0.0113 0.4025 0.063 Uiso 1 1 calc R
H13B H 0.8077 0.0570 0.4395 0.063 Uiso 1 1 calc R
H13C H 0.7314 0.0504 0.3521 0.063 Uiso 1 1 calc R
C14 C 0.6877(2) 0.19606(16) 0.39411(14) 0.0464(7) Uani 1 1 d .
H14A H 0.6940 0.2012 0.3511 0.070 Uiso 1 1 calc R
H14B H 0.7592 0.2079 0.4386 0.070 Uiso 1 1 calc R
H14C H 0.6328 0.2357 0.3901 0.070 Uiso 1 1 calc R
C15 C 0.36930(17) 0.14038(13) 0.12796(11) 0.0223(5) Uani 1 1 d .
C16 C 0.28552(18) 0.08864(16) 0.06152(12) 0.0339(6) Uani 1 1 d .
H16A H 0.2114 0.0986 0.0517 0.051 Uiso 1 1 calc R
H16B H 0.3036 0.0295 0.0719 0.051 Uiso 1 1 calc R
H16C H 0.2881 0.1047 0.0185 0.051 Uiso 1 1 calc R
C17 C 0.47634(17) 0.13724(15) 0.12687(12) 0.0288(5) Uani 1 1 d .
H17A H 0.4592 0.1494 0.0772 0.043 Uiso 1 1 calc R
H17B H 0.5091 0.0817 0.1416 0.043 Uiso 1 1 calc R
H17C H 0.5285 0.1786 0.1611 0.043 Uiso 1 1 calc R
C18 C 0.3313(2) 0.23114(15) 0.11705(14) 0.0367(6) Uani 1 1 d .
H18A H 0.3889 0.2652 0.1567 0.055 Uiso 1 1 calc R
H18B H 0.2636 0.2351 0.1177 0.055 Uiso 1 1 calc R
H18C H 0.3172 0.2512 0.0698 0.055 Uiso 1 1 calc R
C19 C 0.09387(15) 0.07569(12) 0.18944(10) 0.0173(4) Uani 1 1 d .
C20 C -0.03645(16) 0.05430(13) 0.22562(11) 0.0223(4) Uani 1 1 d .
C21 C -0.13470(17) 0.00848(14) 0.18509(12) 0.0278(5) Uani 1 1 d .
C22 C -0.22403(18) 0.02993(17) 0.19104(13) 0.0381(6) Uani 1 1 d .
H22 H -0.2924 0.0021 0.1616 0.046 Uiso 1 1 calc R
C23 C -0.2143(2) 0.09093(18) 0.23912(15) 0.0445(7) Uani 1 1 d .
H23 H -0.2762 0.1056 0.2420 0.053 Uiso 1 1 calc R
C24 C -0.1147(2) 0.13070(17) 0.28311(14) 0.0376(6) Uani 1 1 d .
H24 H -0.1076 0.1702 0.3182 0.045 Uiso 1 1 calc R
C25 C -0.02430(18) 0.11397(14) 0.27690(12) 0.0282(5) Uani 1 1 d .
C26 C 0.0834(2) 0.15843(17) 0.32571(14) 0.0403(6) Uani 1 1 d .
H26A H 0.0905 0.2043 0.2985 0.060 Uiso 1 1 calc R
H26B H 0.1445 0.1194 0.3416 0.060 Uiso 1 1 calc R
H26C H 0.0851 0.1805 0.3688 0.060 Uiso 1 1 calc R
C27 C -0.1423(2) -0.06334(16) 0.13787(13) 0.0396(6) Uani 1 1 d .
H27A H -0.2166 -0.0870 0.1131 0.059 Uiso 1 1 calc R
H27B H -0.0885 -0.1060 0.1686 0.059 Uiso 1 1 calc R
H27C H -0.1266 -0.0439 0.1011 0.059 Uiso 1 1 calc R
C28 C -0.01164(16) 0.22325(13) 0.02174(11) 0.0222(4) Uani 1 1 d .
C29 C 0.02839(16) 0.29845(13) 0.06136(12) 0.0252(5) Uani 1 1 d .
C30 C -0.01705(16) 0.30683(13) 0.10714(11) 0.0238(4) Uani 1 1 d .
C31 C -0.08780(15) 0.23786(12) 0.09377(11) 0.0210(5) Uani 1 1 d .
C32 C -0.08118(15) 0.18404(12) 0.04294(10) 0.0198(4) Uani 1 1 d .
C33 C 0.00639(19) 0.19073(15) -0.03653(12) 0.0327(5) Uani 1 1 d .
H33A H -0.0544 0.2086 -0.0849 0.049 Uiso 1 1 calc R
H33B H 0.0093 0.1299 -0.0345 0.049 Uiso 1 1 calc R
H33C H 0.0760 0.2125 -0.0282 0.049 Uiso 1 1 calc R
C34 C 0.09373(19) 0.36442(15) 0.05105(14) 0.0392(6) Uani 1 1 d .
H34A H 0.1367 0.3387 0.0328 0.059 Uiso 1 1 calc R
H34B H 0.1436 0.3917 0.0981 0.059 Uiso 1 1 calc R
H34C H 0.0433 0.4057 0.0155 0.059 Uiso 1 1 calc R
C35 C -0.0022(2) 0.38150(14) 0.15384(14) 0.0380(6) Uani 1 1 d .
H35A H -0.0537 0.4253 0.1230 0.057 Uiso 1 1 calc R
H35B H 0.0735 0.4021 0.1769 0.057 Uiso 1 1 calc R
H35C H -0.0167 0.3657 0.1919 0.057 Uiso 1 1 calc R
C36 C -0.16537(17) 0.22907(15) 0.12022(12) 0.0283(5) Uani 1 1 d .
H36A H -0.1325 0.2545 0.1689 0.042 Uiso 1 1 calc R
H36B H -0.1792 0.1700 0.1232 0.042 Uiso 1 1 calc R
H36C H -0.2350 0.2570 0.0859 0.042 Uiso 1 1 calc R
C37 C -0.14797(17) 0.10657(13) 0.00845(12) 0.0269(5) Uani 1 1 d .
H37A H -0.2144 0.1206 -0.0387 0.040 Uiso 1 1 calc R
H37B H -0.1691 0.0824 0.0410 0.040 Uiso 1 1 calc R
H37C H -0.1039 0.0663 0.0006 0.040 Uiso 1 1 calc R
C38 C 0.21320(16) 0.22521(13) 0.23376(11) 0.0201(4) Uani 1 1 d .
C39 C 0.38105(17) 0.28809(14) 0.34813(12) 0.0275(5) Uani 1 1 d .
C40 C 0.42453(17) 0.25449(16) 0.41838(13) 0.0332(6) Uani 1 1 d .
C41 C 0.51529(19) 0.29498(19) 0.47651(14) 0.0452(7) Uani 1 1 d .
H41 H 0.5475 0.2735 0.5248 0.054 Uiso 1 1 calc R
C42 C 0.5588(2) 0.36499(19) 0.46536(17) 0.0571(9) Uani 1 1 d .
H42 H 0.6194 0.3923 0.5059 0.069 Uiso 1 1 calc R
C43 C 0.5150(2) 0.39591(16) 0.39561(19) 0.0532(8) Uani 1 1 d .
H43 H 0.5471 0.4439 0.3887 0.064 Uiso 1 1 calc R
C44 C 0.42484(19) 0.35882(15) 0.33478(14) 0.0356(6) Uani 1 1 d .
C45 C 0.3757(2) 0.39331(17) 0.25906(16) 0.0490(7) Uani 1 1 d .
H45A H 0.3013 0.4139 0.2414 0.074 Uiso 1 1 calc R
H45B H 0.3721 0.3496 0.2262 0.074 Uiso 1 1 calc R
H45C H 0.4216 0.4391 0.2600 0.074 Uiso 1 1 calc R
C46 C 0.3766(2) 0.17825(19) 0.43102(14) 0.0485(7) Uani 1 1 d .
H46A H 0.3077 0.1927 0.4278 0.073 Uiso 1 1 calc R
H46B H 0.4290 0.1557 0.4798 0.073 Uiso 1 1 calc R
H46C H 0.3619 0.1365 0.3937 0.073 Uiso 1 1 calc R

loop_
_atom_site_aniso_label
_atom_site_aniso_U_11
_atom_site_aniso_U_22
_atom_site_aniso_U_33
_atom_site_aniso_U_23
_atom_site_aniso_U_13
_atom_site_aniso_U_12
Ir1 0.01154(4) 0.01521(4) 0.01510(4) -0.00029(3) 0.00360(3) -0.00081(3)
P1 0.0137(2) 0.0179(3) 0.0158(2) -0.0012(2) 0.0062(2) -0.0012(2)
N1 0.0182(9) 0.0229(9) 0.0223(9) 0.0017(7) 0.0104(8) -0.0002(7)
N2 0.0198(9) 0.0294(11) 0.0239(10) -0.0075(8) 0.0046(8) -0.0007(8)
C1 0.0146(9) 0.0160(10) 0.0170(10) -0.0040(8) 0.0075(8) -0.0005(8)
C2 0.0180(10) 0.0190(11) 0.0204(11) 0.0002(8) 0.0105(9) 0.0019(8)
C3 0.0217(10) 0.0247(11) 0.0168(10) 0.0029(8) 0.0070(9) 0.0046(9)
C4 0.0152(10) 0.0229(11) 0.0205(11) -0.0049(8) 0.0063(8) 0.0022(8)
C5 0.0163(10) 0.0213(11) 0.0247(11) -0.0056(9) 0.0109(9) -0.0044(8)
C6 0.0165(10) 0.0178(10) 0.0196(10) -0.0028(8) 0.0092(8) 0.0007(8)
C7 0.0216(10) 0.0202(11) 0.0248(11) 0.0060(9) 0.0093(9) 0.0024(9)
C8 0.0340(13) 0.0355(14) 0.0275(12) 0.0069(10) 0.0150(11) -0.0047(11)
C9 0.0327(13) 0.0264(13) 0.0494(17) 0.0101(12) 0.0132(12) 0.0056(11)
C10 0.0301(12) 0.0157(11) 0.0323(13) 0.0028(9) 0.0143(10) -0.0024(9)
C11 0.0171(10) 0.0334(13) 0.0212(11) -0.0084(9) 0.0053(9) 0.0002(9)
C12 0.0242(12) 0.0659(18) 0.0209(12) -0.0134(12) 0.0047(10) -0.0030(12)
C13 0.0191(11) 0.0594(18) 0.0352(14) -0.0118(12) 0.0067(10) 0.0084(11)
C14 0.0310(13) 0.0435(16) 0.0369(15) -0.0097(12) -0.0007(11) -0.0157(12)
C15 0.0213(10) 0.0269(12) 0.0205(11) 0.0000(9) 0.0123(9) -0.0023(9)
C16 0.0267(12) 0.0565(17) 0.0205(12) -0.0040(11) 0.0139(10) -0.0109(11)
C17 0.0259(11) 0.0362(13) 0.0296(13) -0.0039(10) 0.0182(10) -0.0083(10)
C18 0.0409(14) 0.0334(14) 0.0451(16) 0.0143(12) 0.0291(13) 0.0056(11)
C19 0.0118(9) 0.0180(10) 0.0151(10) -0.0010(8) 0.0024(8) -0.0001(8)
C20 0.0193(10) 0.0259(12) 0.0221(11) 0.0084(9) 0.0114(9) 0.0024(9)
C21 0.0229(11) 0.0344(13) 0.0232(12) 0.0080(10) 0.0103(10) -0.0043(10)
C22 0.0191(11) 0.0592(17) 0.0324(14) 0.0103(12) 0.0112(11) -0.0056(11)
C23 0.0283(13) 0.071(2) 0.0458(16) 0.0139(14) 0.0273(13) 0.0105(13)
C24 0.0369(14) 0.0473(16) 0.0367(14) 0.0022(12) 0.0250(12) 0.0066(12)
C25 0.0244(11) 0.0347(13) 0.0273(12) 0.0028(10) 0.0150(10) 0.0030(10)
C26 0.0359(14) 0.0478(16) 0.0398(15) -0.0169(12) 0.0218(12) -0.0079(12)
C27 0.0419(14) 0.0429(15) 0.0295(13) -0.0042(12) 0.0159(12) -0.0183(12)
C28 0.0171(10) 0.0235(11) 0.0178(11) 0.0079(8) 0.0037(8) 0.0032(8)
C29 0.0161(10) 0.0215(12) 0.0262(11) 0.0071(9) 0.0033(9) 0.0006(8)
C30 0.0163(9) 0.0171(10) 0.0259(11) 0.0019(9) 0.0030(8) 0.0044(9)
C31 0.0135(9) 0.0201(11) 0.0210(11) 0.0035(9) 0.0033(8) 0.0049(8)
C32 0.0122(9) 0.0205(10) 0.0170(10) 0.0029(9) 0.0013(8) 0.0015(8)
C33 0.0300(12) 0.0442(14) 0.0208(11) 0.0074(11) 0.0114(10) 0.0023(11)
C34 0.0292(13) 0.0263(13) 0.0502(16) 0.0153(11) 0.0129(12) -0.0022(10)
C35 0.0331(13) 0.0224(12) 0.0421(15) -0.0073(11) 0.0089(12) 0.0012(10)
C36 0.0207(11) 0.0313(13) 0.0301(13) 0.0026(10) 0.0116(10) 0.0059(10)
C37 0.0201(11) 0.0230(11) 0.0263(12) -0.0021(9) 0.0047(9) -0.0027(9)
C38 0.0180(10) 0.0168(10) 0.0239(11) 0.0001(9) 0.0100(9) 0.0016(8)
C39 0.0142(10) 0.0316(13) 0.0273(12) -0.0146(9) 0.0047(9) 0.0008(9)
C40 0.0173(11) 0.0496(15) 0.0263(12) -0.0126(11) 0.0071(10) 0.0041(10)
C41 0.0217(12) 0.069(2) 0.0283(13) -0.0219(13) 0.0022(10) 0.0123(12)
C42 0.0226(13) 0.0500(18) 0.060(2) -0.0354(16) -0.0039(13) 0.0042(13)
C43 0.0259(13) 0.0266(14) 0.086(2) -0.0187(15) 0.0151(15) -0.0033(11)
C44 0.0240(12) 0.0255(13) 0.0480(16) -0.0108(11) 0.0128(11) 0.0039(10)
C45 0.0491(17) 0.0319(15) 0.066(2) -0.0001(14) 0.0301(16) 0.0018(13)
C46 0.0279(13) 0.080(2) 0.0333(14) 0.0066(14) 0.0136(11) 0.0027(14)

loop_
_atom_type_symbol
_atom_type_description
_atom_type_scat_dispersion_real
_atom_type_scat_dispersion_imag
_atom_type_scat_source
C C 0.0033 0.0016 'International Tables Vol C Tables 4.2.6.8 and 6.1.1.4'
H H 0.0000 0.0000 'International Tables Vol C Tables 4.2.6.8 and 6.1.1.4'
Ir Ir -1.4442 7.9887 'International Tables Vol C Tables 4.2.6.8 and 6.1.1.4'
N N 0.0061 0.0033 'International Tables Vol C Tables 4.2.6.8 and 6.1.1.4'
P P 0.1023 0.0942 'International Tables Vol C Tables 4.2.6.8 and 6.1.1.4'

loop_
_geom_angle_atom_site_label_1
_geom_angle_atom_site_label_2
_geom_angle_atom_site_label_3
_geom_angle
C38 Ir1 C19 90.99(8)
C38 Ir1 C32 162.94(8)
C19 Ir1 C32 101.07(7)
C38 Ir1 C31 127.18(8)
C19 Ir1 C31 108.18(7)
C32 Ir1 C31 37.31(7)
C38 Ir1 C30 101.53(8)
C19 Ir1 C30 141.27(8)
C32 Ir1 C30 61.59(7)
C31 Ir1 C30 36.68(7)
C38 Ir1 C28 138.88(8)
C19 Ir1 C28 126.88(7)
C32 Ir1 C28 36.97(7)
C31 Ir1 C28 61.32(7)
C30 Ir1 C28 60.57(8)
C38 Ir1 C29 107.62(8)
C19 Ir1 C29 161.38(7)
C32 Ir1 C29 60.89(7)
C31 Ir1 C29 61.02(7)
C30 Ir1 C29 36.62(8)
C28 Ir1 C29 35.47(7)
C38 Ir1 P1 94.23(6)
C19 Ir1 P1 46.91(6)
C32 Ir1 P1 102.82(5)
C31 Ir1 P1 134.87(5)
C30 Ir1 P1 161.38(6)
C28 Ir1 P1 100.94(5)
C29 Ir1 P1 128.45(6)
C19 P1 C1 109.30(8)
C19 P1 Ir1 55.46(6)
C1 P1 Ir1 111.84(6)
C19 N1 C20 125.99(18)
C38 N2 C39 171.7(2)
C2 C1 C6 117.68(17)
C2 C1 P1 122.11(14)
C6 C1 P1 120.10(14)
C3 C2 C1 118.12(18)
C3 C2 C7 114.63(17)
C1 C2 C7 127.05(17)
C4 C3 C2 124.02(19)
C4 C3 H3 118.0
C2 C3 H3 118.0
C3 C4 C5 115.75(18)
C3 C4 C11 122.12(19)
C5 C4 C11 121.61(19)
C4 C5 C6 123.60(19)
C4 C5 H5 118.2
C6 C5 H5 118.2
C5 C6 C1 118.26(18)
C5 C6 C15 115.66(17)
C1 C6 C15 125.95(17)
C8 C7 C10 109.98(18)
C8 C7 C9 108.36(19)
C10 C7 C9 104.35(18)
C8 C7 C2 110.70(17)
C10 C7 C2 115.25(17)
C9 C7 C2 107.78(17)
C7 C8 H8A 109.5
C7 C8 H8B 109.5
H8A C8 H8B 109.5
C7 C8 H8C 109.5
H8A C8 H8C 109.5
H8B C8 H8C 109.5
C7 C9 H9A 109.5
C7 C9 H9B 109.5
H9A C9 H9B 109.5
C7 C9 H9C 109.5
H9A C9 H9C 109.5
H9B C9 H9C 109.5
C7 C10 H10A 109.5
C7 C10 H10B 109.5
H10A C10 H10B 109.5
C7 C10 H10C 109.5
H10A C10 H10C 109.5
H10B C10 H10C 109.5
C14 C11 C12 108.1(2)
C14 C11 C13 109.3(2)
C12 C11 C13 107.7(2)
C14 C11 C4 111.60(18)
C12 C11 C4 111.38(18)
C13 C11 C4 108.75(17)
C11 C12 H12A 109.5
C11 C12 H12B 109.5
H12A C12 H12B 109.5
C11 C12 H12C 109.5
H12A C12 H12C 109.5
H12B C12 H12C 109.5
C11 C13 H13A 109.5
C11 C13 H13B 109.5
H13A C13 H13B 109.5
C11 C13 H13C 109.5
H13A C13 H13C 109.5
H13B C13 H13C 109.5
C11 C14 H14A 109.5
C11 C14 H14B 109.5
H14A C14 H14B 109.5
C11 C14 H14C 109.5
H14A C14 H14C 109.5
H14B C14 H14C 109.5
C18 C15 C16 109.63(19)
C18 C15 C17 107.64(18)
C16 C15 C17 105.04(17)
C18 C15 C6 111.04(17)
C16 C15 C6 113.30(17)
C17 C15 C6 109.88(17)
C15 C16 H16A 109.5
C15 C16 H16B 109.5
H16A C16 H16B 109.5
C15 C16 H16C 109.5
H16A C16 H16C 109.5
H16B C16 H16C 109.5
C15 C17 H17A 109.5
C15 C17 H17B 109.5
H17A C17 H17B 109.5
C15 C17 H17C 109.5
H17A C17 H17C 109.5
H17B C17 H17C 109.5
C15 C18 H18A 109.5
C15 C18 H18B 109.5
H18A C18 H18B 109.5
C15 C18 H18C 109.5
H18A C18 H18C 109.5
H18B C18 H18C 109.5
N1 C19 P1 135.52(16)
N1 C19 Ir1 143.61(15)
P1 C19 Ir1 77.63(8)
C25 C20 C21 120.78(19)
C25 C20 N1 124.06(19)
C21 C20 N1 114.95(19)
C22 C21 C20 118.5(2)
C22 C21 C27 120.7(2)
C20 C21 C27 120.7(2)
C23 C22 C21 120.9(2)
C23 C22 H22 119.6
C21 C22 H22 119.6
C22 C23 C24 120.0(2)
C22 C23 H23 120.0
C24 C23 H23 120.0
C23 C24 C25 121.2(2)
C23 C24 H24 119.4
C25 C24 H24 119.4
C24 C25 C20 118.2(2)
C24 C25 C26 120.0(2)
C20 C25 C26 121.78(19)
C25 C26 H26A 109.5
C25 C26 H26B 109.5
H26A C26 H26B 109.5
C25 C26 H26C 109.5
H26A C26 H26C 109.5
H26B C26 H26C 109.5
C21 C27 H27A 109.5
C21 C27 H27B 109.5
H27A C27 H27B 109.5
C21 C27 H27C 109.5
H27A C27 H27C 109.5
H27B C27 H27C 109.5
C29 C28 C32 108.12(19)
C29 C28 C33 127.4(2)
C32 C28 C33 124.39(19)
C29 C28 Ir1 72.98(12)
C32 C28 Ir1 68.44(11)
C33 C28 Ir1 127.36(14)
C28 C29 C30 107.75(18)
C28 C29 C34 126.8(2)
C30 C29 C34 125.0(2)
C28 C29 Ir1 71.55(11)
C30 C29 Ir1 69.38(11)
C34 C29 Ir1 130.69(14)
C31 C30 C29 108.59(18)
C31 C30 C35 126.1(2)
C29 C30 C35 124.9(2)
C31 C30 Ir1 71.33(11)
C29 C30 Ir1 74.00(11)
C35 C30 Ir1 126.26(15)
C30 C31 C32 107.21(18)
C30 C31 C36 125.98(19)
C32 C31 C36 126.38(18)
C30 C31 Ir1 71.99(11)
C32 C31 Ir1 70.21(10)
C36 C31 Ir1 128.91(14)
C31 C32 C28 108.20(18)
C31 C32 C37 126.35(18)
C28 C32 C37 124.85(19)
C31 C32 Ir1 72.49(11)
C28 C32 Ir1 74.59(11)
C37 C32 Ir1 125.79(14)
C28 C33 H33A 109.5
C28 C33 H33B 109.5
H33A C33 H33B 109.5
C28 C33 H33C 109.5
H33A C33 H33C 109.5
H33B C33 H33C 109.5
C29 C34 H34A 109.5
C29 C34 H34B 109.5
H34A C34 H34B 109.5
C29 C34 H34C 109.5
H34A C34 H34C 109.5
H34B C34 H34C 109.5
C30 C35 H35A 109.5
C30 C35 H35B 109.5
H35A C35 H35B 109.5
C30 C35 H35C 109.5
H35A C35 H35C 109.5
H35B C35 H35C 109.5
C31 C36 H36A 109.5
C31 C36 H36B 109.5
H36A C36 H36B 109.5
C31 C36 H36C 109.5
H36A C36 H36C 109.5
H36B C36 H36C 109.5
C32 C37 H37A 109.5
C32 C37 H37B 109.5
H37A C37 H37B 109.5
C32 C37 H37C 109.5
H37A C37 H37C 109.5
H37B C37 H37C 109.5
N2 C38 Ir1 177.27(19)
C40 C39 N2 118.6(2)
C40 C39 C44 122.9(2)
N2 C39 C44 118.5(2)
C41 C40 C39 117.0(2)
C41 C40 C46 121.2(2)
C39 C40 C46 121.8(2)
C42 C41 C40 121.4(3)
C42 C41 H41 119.3
C40 C41 H41 119.3
C41 C42 C43 120.1(2)
C41 C42 H42 119.9
C43 C42 H42 119.9
C42 C43 C44 121.9(3)
C42 C43 H43 119.1
C44 C43 H43 119.1
C43 C44 C39 116.6(3)
C43 C44 C45 121.9(3)
C39 C44 C45 121.4(2)
C44 C45 H45A 109.5
C44 C45 H45B 109.5
H45A C45 H45B 109.5
C44 C45 H45C 109.5
H45A C45 H45C 109.5
H45B C45 H45C 109.5
C40 C46 H46A 109.5
C40 C46 H46B 109.5
H46A C46 H46B 109.5
C40 C46 H46C 109.5
H46A C46 H46C 109.5
H46B C46 H46C 109.5

loop_
_geom_bond_atom_site_label_1
_geom_bond_atom_site_label_2
_geom_bond_distance
Ir1 C38 1.900(2)
Ir1 C19 2.036(2)
Ir1 C32 2.2306(18)
Ir1 C31 2.2608(19)
Ir1 C30 2.269(2)
Ir1 C28 2.312(2)
Ir1 C29 2.331(2)
Ir1 P1 2.4147(5)
P1 C19 1.805(2)
P1 C1 1.8766(19)
N1 C19 1.267(2)
N1 C20 1.424(3)
N2 C38 1.169(3)
N2 C39 1.402(3)
C1 C2 1.420(3)
C1 C6 1.432(3)
C2 C3 1.406(3)
C2 C7 1.558(3)
C3 C4 1.381(3)
C3 H3 0.9500
C4 C5 1.394(3)
C4 C11 1.538(3)
C5 C6 1.399(3)
C5 H5 0.9500
C6 C15 1.558(3)
C7 C8 1.533(3)
C7 C10 1.539(3)
C7 C9 1.552(3)
C8 H8A 0.9800
C8 H8B 0.9800
C8 H8C 0.9800
C9 H9A 0.9800
C9 H9B 0.9800
C9 H9C 0.9800
C10 H10A 0.9800
C10 H10B 0.9800
C10 H10C 0.9800
C11 C14 1.531(3)
C11 C12 1.534(3)
C11 C13 1.537(3)
C12 H12A 0.9800
C12 H12B 0.9800
C12 H12C 0.9800
C13 H13A 0.9800
C13 H13B 0.9800
C13 H13C 0.9800
C14 H14A 0.9800
C14 H14B 0.9800
C14 H14C 0.9800
C15 C18 1.532(3)
C15 C16 1.534(3)
C15 C17 1.547(3)
C16 H16A 0.9800
C16 H16B 0.9800
C16 H16C 0.9800
C17 H17A 0.9800
C17 H17B 0.9800
C17 H17C 0.9800
C18 H18A 0.9800
C18 H18B 0.9800
C18 H18C 0.9800
C20 C25 1.402(3)
C20 C21 1.408(3)
C21 C22 1.395(3)
C21 C27 1.504(3)
C22 C23 1.378(4)
C22 H22 0.9500
C23 C24 1.381(4)
C23 H23 0.9500
C24 C25 1.397(3)
C24 H24 0.9500
C25 C26 1.508(3)
C26 H26A 0.9800
C26 H26B 0.9800
C26 H26C 0.9800
C27 H27A 0.9800
C27 H27B 0.9800
C27 H27C 0.9800
C28 C29 1.414(3)
C28 C32 1.442(3)
C28 C33 1.502(3)
C29 C30 1.446(3)
C29 C34 1.507(3)
C30 C31 1.425(3)
C30 C35 1.507(3)
C31 C32 1.437(3)
C31 C36 1.500(3)
C32 C37 1.505(3)
C33 H33A 0.9800
C33 H33B 0.9800
C33 H33C 0.9800
C34 H34A 0.9800
C34 H34B 0.9800
C34 H34C 0.9800
C35 H35A 0.9800
C35 H35B 0.9800
C35 H35C 0.9800
C36 H36A 0.9800
C36 H36B 0.9800
C36 H36C 0.9800
C37 H37A 0.9800
C37 H37B 0.9800
C37 H37C 0.9800
C39 C40 1.401(3)
C39 C44 1.401(3)
C40 C41 1.397(3)
C40 C46 1.499(4)
C41 C42 1.369(4)
C41 H41 0.9500
C42 C43 1.376(4)
C42 H42 0.9500
C43 C44 1.393(3)
C43 H43 0.9500
C44 C45 1.496(4)
C45 H45A 0.9800
C45 H45B 0.9800
C45 H45C 0.9800
C46 H46A 0.9800
C46 H46B 0.9800
C46 H46C 0.9800

loop_
_geom_torsion_atom_site_label_1
_geom_torsion_atom_site_label_2
_geom_torsion_atom_site_label_3
_geom_torsion_atom_site_label_4
_geom_torsion
C38 Ir1 P1 C19 87.39(9)
C32 Ir1 P1 C19 -93.25(9)
C31 Ir1 P1 C19 -70.84(10)
C30 Ir1 P1 C19 -124.70(18)
C28 Ir1 P1 C19 -131.02(9)
C29 Ir1 P1 C19 -156.10(9)
C38 Ir1 P1 C1 -11.61(9)
C19 Ir1 P1 C1 -99.00(10)
C32 Ir1 P1 C1 167.75(8)
C31 Ir1 P1 C1 -169.84(10)
C30 Ir1 P1 C1 136.30(18)
C28 Ir1 P1 C1 129.98(8)
C29 Ir1 P1 C1 104.90(9)
C19 P1 C1 C2 47.91(18)
Ir1 P1 C1 C2 107.46(15)
C19 P1 C1 C6 -128.23(16)
Ir1 P1 C1 C6 -68.69(16)
C6 C1 C2 C3 17.0(3)
P1 C1 C2 C3 -159.28(15)
C6 C1 C2 C7 -157.65(18)
P1 C1 C2 C7 26.1(3)
C1 C2 C3 C4 -5.5(3)
C7 C2 C3 C4 169.79(19)
C2 C3 C4 C5 -6.3(3)
C2 C3 C4 C11 -178.21(19)
C3 C4 C5 C6 6.6(3)
C11 C4 C5 C6 178.52(19)
C4 C5 C6 C1 4.9(3)
C4 C5 C6 C15 -171.34(18)
C2 C1 C6 C5 -16.7(3)
P1 C1 C6 C5 159.61(15)
C2 C1 C6 C15 159.08(19)
P1 C1 C6 C15 -24.6(3)
C3 C2 C7 C8 69.9(2)
C1 C2 C7 C8 -115.4(2)
C3 C2 C7 C10 -164.55(18)
C1 C2 C7 C10 10.2(3)
C3 C2 C7 C9 -48.5(2)
C1 C2 C7 C9 126.3(2)
C3 C4 C11 C14 -156.0(2)
C5 C4 C11 C14 32.6(3)
C3 C4 C11 C12 -35.1(3)
C5 C4 C11 C12 153.5(2)
C3 C4 C11 C13 83.4(3)
C5 C4 C11 C13 -88.0(2)
C5 C6 C15 C18 -84.2(2)
C1 C6 C15 C18 99.9(2)
C5 C6 C15 C16 151.86(19)
C1 C6 C15 C16 -24.0(3)
C5 C6 C15 C17 34.7(2)
C1 C6 C15 C17 -141.2(2)
C20 N1 C19 P1 -155.54(17)
C20 N1 C19 Ir1 -5.5(4)
C1 P1 C19 N1 -93.9(2)
Ir1 P1 C19 N1 162.3(2)
C1 P1 C19 Ir1 103.73(8)
C38 Ir1 C19 N1 106.1(3)
C32 Ir1 C19 N1 -61.7(3)
C31 Ir1 C19 N1 -23.8(3)
C30 Ir1 C19 N1 -3.8(3)
C28 Ir1 C19 N1 -91.2(3)
C29 Ir1 C19 N1 -75.3(4)
P1 Ir1 C19 N1 -159.0(3)
C38 Ir1 C19 P1 -94.87(8)
C32 Ir1 C19 P1 97.27(7)
C31 Ir1 C19 P1 135.20(7)
C30 Ir1 C19 P1 155.20(9)
C28 Ir1 C19 P1 67.85(10)
C29 Ir1 C19 P1 83.7(2)
C19 N1 C20 C25 -66.3(3)
C19 N1 C20 C21 118.9(2)
C25 C20 C21 C22 6.9(3)
N1 C20 C21 C22 -178.10(19)
C25 C20 C21 C27 -171.6(2)
N1 C20 C21 C27 3.4(3)
C20 C21 C22 C23 -4.2(3)
C27 C21 C22 C23 174.3(2)
C21 C22 C23 C24 -1.1(4)
C22 C23 C24 C25 3.9(4)
C23 C24 C25 C20 -1.2(4)
C23 C24 C25 C26 180.0(2)
C21 C20 C25 C24 -4.3(3)
N1 C20 C25 C24 -178.7(2)
C21 C20 C25 C26 174.5(2)
N1 C20 C25 C26 0.0(3)
C38 Ir1 C28 C29 -35.48(18)
C19 Ir1 C28 C29 171.36(12)
C32 Ir1 C28 C29 118.07(18)
C31 Ir1 C28 C29 79.40(13)
C30 Ir1 C28 C29 37.22(12)
P1 Ir1 C28 C29 -145.09(11)
C38 Ir1 C28 C32 -153.55(13)
C19 Ir1 C28 C32 53.29(15)
C31 Ir1 C28 C32 -38.67(12)
C30 Ir1 C28 C32 -80.85(13)
C29 Ir1 C28 C32 -118.07(18)
P1 Ir1 C28 C32 96.83(11)
C38 Ir1 C28 C33 88.9(2)
C19 Ir1 C28 C33 -64.3(2)
C32 Ir1 C28 C33 -117.5(2)
C31 Ir1 C28 C33 -156.2(2)
C30 Ir1 C28 C33 161.6(2)
C29 Ir1 C28 C33 124.4(2)
P1 Ir1 C28 C33 -20.71(19)
C32 C28 C29 C30 -0.5(2)
C33 C28 C29 C30 175.40(19)
Ir1 C28 C29 C30 -60.22(14)
C32 C28 C29 C34 -172.81(19)
C33 C28 C29 C34 3.1(3)
Ir1 C28 C29 C34 127.5(2)
C32 C28 C29 Ir1 59.70(13)
C33 C28 C29 Ir1 -124.4(2)
C38 Ir1 C29 C28 156.39(13)
C19 Ir1 C29 C28 -22.1(3)
C32 Ir1 C29 C28 -37.40(12)
C31 Ir1 C29 C28 -80.32(13)
C30 Ir1 C29 C28 -117.97(17)
P1 Ir1 C29 C28 45.84(14)
C38 Ir1 C29 C30 -85.64(13)
C19 Ir1 C29 C30 95.9(3)
C32 Ir1 C29 C30 80.57(12)
C31 Ir1 C29 C30 37.65(11)
C28 Ir1 C29 C30 117.97(17)
P1 Ir1 C29 C30 163.81(9)
C38 Ir1 C29 C34 33.3(2)
C19 Ir1 C29 C34 -145.2(2)
C32 Ir1 C29 C34 -160.4(2)
C31 Ir1 C29 C34 156.6(2)
C30 Ir1 C29 C34 119.0(3)
C28 Ir1 C29 C34 -123.0(3)
P1 Ir1 C29 C34 -77.2(2)
C28 C29 C30 C31 -1.8(2)
C34 C29 C30 C31 170.66(19)
Ir1 C29 C30 C31 -63.40(13)
C28 C29 C30 C35 -175.02(19)
C34 C29 C30 C35 -2.6(3)
Ir1 C29 C30 C35 123.4(2)
C28 C29 C30 Ir1 61.60(14)
C34 C29 C30 Ir1 -125.9(2)
C38 Ir1 C30 C31 -139.36(13)
C19 Ir1 C30 C31 -32.96(18)
C32 Ir1 C30 C31 38.04(12)
C28 Ir1 C30 C31 80.50(13)
C29 Ir1 C30 C31 116.54(17)
P1 Ir1 C30 C31 73.4(2)
C38 Ir1 C30 C29 104.10(12)
C19 Ir1 C30 C29 -149.50(13)
C32 Ir1 C30 C29 -78.50(12)
C31 Ir1 C30 C29 -116.54(17)
C28 Ir1 C30 C29 -36.05(11)
P1 Ir1 C30 C29 -43.2(2)
C38 Ir1 C30 C35 -17.8(2)
C19 Ir1 C30 C35 88.6(2)
C32 Ir1 C30 C35 159.6(2)
C31 Ir1 C30 C35 121.6(3)
C28 Ir1 C30 C35 -157.9(2)
C29 Ir1 C30 C35 -121.9(2)
P1 Ir1 C30 C35 -165.07(14)
C29 C30 C31 C32 3.4(2)
C35 C30 C31 C32 176.51(19)
Ir1 C30 C31 C32 -61.74(13)
C29 C30 C31 C36 -169.40(19)
C35 C30 C31 C36 3.7(3)
Ir1 C30 C31 C36 125.5(2)
C29 C30 C31 Ir1 65.13(14)
C35 C30 C31 Ir1 -121.8(2)
C38 Ir1 C31 C30 53.23(16)
C19 Ir1 C31 C30 159.01(12)
C32 Ir1 C31 C30 -116.59(17)
C28 Ir1 C31 C30 -78.28(13)
C29 Ir1 C31 C30 -37.59(12)
P1 Ir1 C31 C30 -154.43(10)
C38 Ir1 C31 C32 169.83(12)
C19 Ir1 C31 C32 -84.40(13)
C30 Ir1 C31 C32 116.59(17)
C28 Ir1 C31 C32 38.31(12)
C29 Ir1 C31 C32 79.01(13)
P1 Ir1 C31 C32 -37.84(14)
C38 Ir1 C31 C36 -68.9(2)
C19 Ir1 C31 C36 36.9(2)
C32 Ir1 C31 C36 121.3(2)
C30 Ir1 C31 C36 -122.1(2)
C28 Ir1 C31 C36 159.6(2)
C29 Ir1 C31 C36 -159.7(2)
P1 Ir1 C31 C36 83.47(19)
C30 C31 C32 C28 -3.7(2)
C36 C31 C32 C28 169.06(19)
Ir1 C31 C32 C28 -66.60(13)
C30 C31 C32 C37 -175.15(18)
C36 C31 C32 C37 -2.4(3)
Ir1 C31 C32 C37 122.0(2)
C30 C31 C32 Ir1 62.90(13)
C36 C31 C32 Ir1 -124.3(2)
C29 C28 C32 C31 2.6(2)
C33 C28 C32 C31 -173.44(18)
Ir1 C28 C32 C31 65.21(13)
C29 C28 C32 C37 174.23(18)
C33 C28 C32 C37 -1.8(3)
Ir1 C28 C32 C37 -123.18(19)
C29 C28 C32 Ir1 -62.59(14)
C33 C28 C32 Ir1 121.34(19)
C38 Ir1 C32 C31 -28.7(3)
C19 Ir1 C32 C31 105.54(12)
C30 Ir1 C32 C31 -37.39(12)
C28 Ir1 C32 C31 -115.26(17)
C29 Ir1 C32 C31 -79.38(13)
P1 Ir1 C32 C31 153.52(10)
C38 Ir1 C32 C28 86.6(3)
C19 Ir1 C32 C28 -139.20(12)
C31 Ir1 C32 C28 115.26(17)
C30 Ir1 C32 C28 77.86(13)
C29 Ir1 C32 C28 35.88(12)
P1 Ir1 C32 C28 -91.22(12)
C38 Ir1 C32 C37 -151.3(2)
C19 Ir1 C32 C37 -17.06(19)
C31 Ir1 C32 C37 -122.6(2)
C30 Ir1 C32 C37 -160.0(2)
C28 Ir1 C32 C37 122.1(2)
C29 Ir1 C32 C37 158.0(2)
P1 Ir1 C32 C37 30.92(18)
N2 C39 C40 C41 -179.1(2)
C44 C39 C40 C41 0.2(3)
N2 C39 C40 C46 1.3(3)
C44 C39 C40 C46 -179.4(2)
C39 C40 C41 C42 0.8(3)
C46 C40 C41 C42 -179.5(2)
C40 C41 C42 C43 -1.6(4)
C41 C42 C43 C44 1.2(4)
C42 C43 C44 C39 -0.2(4)
C42 C43 C44 C45 178.8(2)
C40 C39 C44 C43 -0.6(3)
N2 C39 C44 C43 178.7(2)
C40 C39 C44 C45 -179.5(2)
N2 C39 C44 C45 -0.2(3)
